data_7224302
loop_
_publ_author_name
'B\"oserle, Ji\<r\'i'
'Alonso, Mercedes'
'Jambor, Roman'
'R\%u\<zi\<cka, Ale\<s'
'Dost\'al, Libor'

_publ_section_title
;
 Synthesis and reactivity of a germylene stabilized by a boraguanidinate
 ligand
;
_journal_issue 23
_journal_name_full 'RSC Adv.'
_journal_page_first 19377
_journal_paper_doi 10.1039/C6RA01187J
_journal_volume 6
_journal_year 2016
_chemical_formula_moiety 'C28 H42 B Ge N3'
_chemical_formula_sum 'C28 H42 B Ge N3'
_chemical_formula_weight 504.05
_chemical_name_systematic
; 
 ? 
;
_space_group_IT_number 2
_symmetry_cell_setting triclinic
_symmetry_space_group_name_Hall '-P 1'
_symmetry_space_group_name_H-M 'P -1'
_atom_sites_solution_hydrogens geom
_atom_sites_solution_primary direct
_atom_sites_solution_secondary difmap
_audit_creation_method SHELXL-97
_audit_update_record
;
2015-07-20 deposited with the CCDC.
2016-02-05 downloaded from the CCDC.
;
_cell_angle_alpha 99.375(6)
_cell_angle_beta 92.648(6)
_cell_angle_gamma 107.632(5)
_cell_formula_units_Z 2
_cell_length_a 8.4040(3)
_cell_length_b 10.2400(7)
_cell_length_c 17.1711(10)
_cell_measurement_reflns_used 28109
_cell_measurement_temperature 150(1)
_cell_measurement_theta_max 27.5
_cell_measurement_theta_min 1
_cell_volume 1382.27(14)
_computing_cell_refinement 'COLLECT and DENZO'
_computing_data_collection 'COLLECT (Hooft, 1998) and DENZO (Otwinowski & Minor, 1997)'
_computing_data_reduction 'COLLECT and DENZO'
_computing_molecular_graphics 'PLATON (Spek, 2003)'
_computing_publication_material 'SHELXL-97 (Sheldrick, 2008)'
_computing_structure_refinement 'SHELXL-97 (Sheldrick, 2008)'
_computing_structure_solution 'SIR92 (Altomare et al., 1994)'
_diffrn_ambient_temperature 150(1)
_diffrn_detector_area_resol_mean 9.091
_diffrn_measured_fraction_theta_full 0.981
_diffrn_measured_fraction_theta_max 0.981
_diffrn_measurement_device_type 'Bruker Nonius KappaCCD area detector'
_diffrn_measurement_method '\f and \w scans to fill the Ewald sphere'
_diffrn_radiation_monochromator graphite
_diffrn_radiation_source 'fine-focus sealed tube'
_diffrn_radiation_type MoK\a
_diffrn_radiation_wavelength 0.71073
_diffrn_reflns_av_R_equivalents 0.0269
_diffrn_reflns_av_sigmaI/netI 0.0205
_diffrn_reflns_limit_h_max 10
_diffrn_reflns_limit_h_min -10
_diffrn_reflns_limit_k_max 13
_diffrn_reflns_limit_k_min -13
_diffrn_reflns_limit_l_max 22
_diffrn_reflns_limit_l_min -22
_diffrn_reflns_number 28009
_diffrn_reflns_theta_full 27.50
_diffrn_reflns_theta_max 27.50
_diffrn_reflns_theta_min 2.12
_diffrn_standards_number 0
_exptl_absorpt_coefficient_mu 1.128
_exptl_absorpt_correction_T_max 0.859
_exptl_absorpt_correction_T_min 0.688
_exptl_absorpt_correction_type integration
_exptl_absorpt_process_details
;
Gaussian integration (Coppens, 1970)
;
_exptl_crystal_colour colourless
_exptl_crystal_density_diffrn 1.211
_exptl_crystal_density_method 'not measured'
_exptl_crystal_description block
_exptl_crystal_F_000 536
_exptl_crystal_size_max 0.47
_exptl_crystal_size_mid 0.22
_exptl_crystal_size_min 0.15
_refine_diff_density_max 0.273
_refine_diff_density_min -0.395
_refine_diff_density_rms 0.064
_refine_ls_extinction_method none
_refine_ls_goodness_of_fit_ref 1.119
_refine_ls_hydrogen_treatment constr
_refine_ls_matrix_type full
_refine_ls_number_parameters 298
_refine_ls_number_reflns 6234
_refine_ls_number_restraints 0
_refine_ls_restrained_S_all 1.119
_refine_ls_R_factor_all 0.0324
_refine_ls_R_factor_gt 0.0263
_refine_ls_shift/su_max 0.001
_refine_ls_shift/su_mean 0.000
_refine_ls_structure_factor_coef Fsqd
_refine_ls_weighting_details 'calc w=1/[\s^2^(Fo^2^)+(0.0343P)^2^+0.6182P] where P=(Fo^2^+2Fc^2^)/3'
_refine_ls_weighting_scheme calc
_refine_ls_wR_factor_gt 0.0665
_refine_ls_wR_factor_ref 0.0722
_reflns_number_gt 5653
_reflns_number_total 6234
_reflns_threshold_expression >2sigma(I)
_cod_data_source_file c6ra01187j2.cif
_cod_data_source_block shelxl
_cod_database_code 7224302

loop_
_symmetry_equiv_pos_as_xyz
'x, y, z'
'-x, -y, -z'

loop_
_atom_site_label
_atom_site_type_symbol
_atom_site_fract_x
_atom_site_fract_y
_atom_site_fract_z
_atom_site_U_iso_or_equiv
_atom_site_adp_type
_atom_site_occupancy
_atom_site_symmetry_multiplicity
_atom_site_calc_flag
_atom_site_refinement_flags
Ge1 Ge 0.664980(19) 0.293855(16) 0.284666(9) 0.01826(6) Uani 1 1 d .
N3 N 0.76824(16) 0.35696(13) 0.19908(7) 0.0194(2) Uani 1 1 d .
N2 N 0.66007(16) 0.47514(13) 0.29683(7) 0.0191(2) Uani 1 1 d .
N1 N 0.79513(17) 0.61712(14) 0.19264(8) 0.0220(3) Uani 1 1 d .
C7 C 0.65635(18) 0.56279(15) 0.36931(8) 0.0178(3) Uani 1 1 d .
C24 C 0.6511(2) 0.09752(16) 0.37576(9) 0.0239(3) Uani 1 1 d .
C8 C 0.8018(2) 0.63047(16) 0.42156(9) 0.0229(3) Uani 1 1 d .
C23 C 0.7748(2) 0.23546(17) 0.36851(9) 0.0236(3) Uani 1 1 d .
H23A H 0.8811 0.2248 0.3542 0.028 Uiso 1 1 d R
H23B H 0.7942 0.3022 0.4178 0.028 Uiso 1 1 d R
C15 C 0.77225(18) 0.27219(15) 0.12596(9) 0.0187(3) Uani 1 1 d .
C26 C 0.4700(2) 0.12699(17) 0.26698(10) 0.0262(3) Uani 1 1 d .
H26A H 0.3679 0.1503 0.2758 0.031 Uiso 1 1 d R
H26B H 0.4590 0.0747 0.2135 0.031 Uiso 1 1 d R
C16 C 0.6391(2) 0.23507(16) 0.06533(9) 0.0236(3) Uani 1 1 d .
C10 C 0.6362(3) 0.71945(18) 0.51488(10) 0.0320(4) Uani 1 1 d .
H10 H 0.6292 0.7710 0.5637 0.038 Uiso 1 1 d R
B1 B 0.7467(2) 0.49445(18) 0.22494(10) 0.0186(3) Uani 1 1 d .
C1 C 0.7348(2) 0.73461(18) 0.22428(10) 0.0281(3) Uani 1 1 d .
H1 H 0.6549 0.7020 0.2622 0.034 Uiso 1 1 d R
C4 C 0.9141(2) 0.64556(17) 0.13173(10) 0.0261(3) Uani 1 1 d .
H4 H 0.9482 0.7464 0.1332 0.031 Uiso 1 1 d R
C25 C 0.5075(2) 0.04577(17) 0.32768(10) 0.0256(3) Uani 1 1 d .
C20 C 0.9062(2) 0.21858(16) 0.11577(10) 0.0240(3) Uani 1 1 d .
C12 C 0.50107(19) 0.57502(16) 0.38998(9) 0.0220(3) Uani 1 1 d .
C9 C 0.7890(2) 0.70847(18) 0.49410(10) 0.0301(4) Uani 1 1 d .
H9 H 0.8850 0.7541 0.5290 0.036 Uiso 1 1 d R
C17 C 0.6481(2) 0.15129(18) -0.00562(10) 0.0310(4) Uani 1 1 d .
H17 H 0.5612 0.1272 -0.0461 0.037 Uiso 1 1 d R
C5 C 1.0731(2) 0.61110(19) 0.15133(11) 0.0320(4) Uani 1 1 d .
H5A H 1.1218 0.6583 0.2040 0.038 Uiso 1 1 d R
H5B H 1.1517 0.6408 0.1139 0.038 Uiso 1 1 d R
H5C H 1.0464 0.5122 0.1483 0.038 Uiso 1 1 d R
C22 C 1.0437(2) 0.2471(2) 0.18135(12) 0.0356(4) Uani 1 1 d .
H22A H 1.0139 0.1752 0.2126 0.043 Uiso 1 1 d R
H22B H 1.0580 0.3358 0.2144 0.043 Uiso 1 1 d R
H22C H 1.1466 0.2480 0.1591 0.043 Uiso 1 1 d R
C19 C 0.9104(2) 0.13584(18) 0.04334(11) 0.0322(4) Uani 1 1 d .
H19 H 1.0007 0.1022 0.0357 0.039 Uiso 1 1 d R
C13 C 0.9699(2) 0.61794(19) 0.40121(11) 0.0310(4) Uani 1 1 d .
H13A H 1.0576 0.6912 0.4346 0.037 Uiso 1 1 d R
H13B H 0.9824 0.6254 0.3467 0.037 Uiso 1 1 d R
H13C H 0.9768 0.5292 0.4095 0.037 Uiso 1 1 d R
C21 C 0.4890(2) 0.2840(2) 0.07737(11) 0.0330(4) Uani 1 1 d .
H21A H 0.4034 0.2375 0.0342 0.040 Uiso 1 1 d R
H21B H 0.5212 0.3829 0.0794 0.040 Uiso 1 1 d R
H21C H 0.4466 0.2628 0.1263 0.040 Uiso 1 1 d R
C11 C 0.4939(2) 0.65311(18) 0.46297(10) 0.0288(4) Uani 1 1 d .
H11 H 0.3912 0.6608 0.4771 0.035 Uiso 1 1 d R
C14 C 0.3451(2) 0.5025(2) 0.33395(11) 0.0336(4) Uani 1 1 d .
H14A H 0.2513 0.5238 0.3562 0.040 Uiso 1 1 d R
H14B H 0.3251 0.4036 0.3256 0.040 Uiso 1 1 d R
H14C H 0.3594 0.5336 0.2842 0.040 Uiso 1 1 d R
C18 C 0.7834(3) 0.10320(18) -0.01708(11) 0.0351(4) Uani 1 1 d .
H18 H 0.7888 0.0487 -0.0652 0.042 Uiso 1 1 d R
C2 C 0.8745(3) 0.8613(2) 0.26984(12) 0.0410(5) Uani 1 1 d .
H2A H 0.9235 0.8362 0.3144 0.049 Uiso 1 1 d R
H2B H 0.8285 0.9345 0.2882 0.049 Uiso 1 1 d R
H2C H 0.9590 0.8929 0.2354 0.049 Uiso 1 1 d R
C27 C 0.7006(3) 0.0292(2) 0.43996(11) 0.0378(4) Uani 1 1 d .
H27A H 0.6226 -0.0628 0.4356 0.045 Uiso 1 1 d R
H27B H 0.6990 0.0835 0.4909 0.045 Uiso 1 1 d R
H27C H 0.8114 0.0232 0.4344 0.045 Uiso 1 1 d R
C6 C 0.8363(2) 0.57622(19) 0.04743(10) 0.0322(4) Uani 1 1 d .
H6A H 0.8086 0.4769 0.0420 0.039 Uiso 1 1 d R
H6B H 0.9152 0.6084 0.0106 0.039 Uiso 1 1 d R
H6C H 0.7364 0.5998 0.0365 0.039 Uiso 1 1 d R
C3 C 0.6395(3) 0.7768(2) 0.16002(12) 0.0416(5) Uani 1 1 d .
H3A H 0.7134 0.8077 0.1211 0.050 Uiso 1 1 d R
H3B H 0.5993 0.8510 0.1833 0.050 Uiso 1 1 d R
H3C H 0.5462 0.6981 0.1351 0.050 Uiso 1 1 d R
C28 C 0.3747(3) -0.0904(2) 0.32891(12) 0.0412(5) Uani 1 1 d .
H28A H 0.4152 -0.1393 0.3644 0.049 Uiso 1 1 d R
H28B H 0.3493 -0.1460 0.2765 0.049 Uiso 1 1 d R
H28C H 0.2752 -0.0730 0.3467 0.049 Uiso 1 1 d R

loop_
_atom_site_aniso_label
_atom_site_aniso_U_11
_atom_site_aniso_U_22
_atom_site_aniso_U_33
_atom_site_aniso_U_23
_atom_site_aniso_U_13
_atom_site_aniso_U_12
Ge1 0.01955(9) 0.01870(9) 0.01701(8) 0.00379(6) 0.00214(5) 0.00642(6)
N3 0.0225(6) 0.0200(6) 0.0171(6) 0.0027(5) 0.0043(5) 0.0088(5)
N2 0.0215(6) 0.0207(6) 0.0174(6) 0.0038(5) 0.0049(5) 0.0094(5)
N1 0.0295(7) 0.0220(6) 0.0191(6) 0.0049(5) 0.0093(5) 0.0132(5)
C7 0.0222(7) 0.0186(7) 0.0159(7) 0.0056(5) 0.0046(5) 0.0096(6)
C24 0.0314(8) 0.0210(7) 0.0218(7) 0.0060(6) 0.0074(6) 0.0104(6)
C8 0.0257(8) 0.0230(8) 0.0214(7) 0.0057(6) 0.0020(6) 0.0092(6)
C23 0.0257(8) 0.0234(8) 0.0216(7) 0.0061(6) 0.0004(6) 0.0072(6)
C15 0.0213(7) 0.0162(7) 0.0182(7) 0.0027(5) 0.0042(5) 0.0051(5)
C26 0.0249(8) 0.0255(8) 0.0253(8) 0.0032(6) -0.0001(6) 0.0047(6)
C16 0.0254(8) 0.0223(8) 0.0221(7) 0.0063(6) 0.0019(6) 0.0052(6)
C10 0.0569(11) 0.0268(8) 0.0184(8) 0.0048(6) 0.0113(7) 0.0206(8)
B1 0.0181(7) 0.0225(8) 0.0162(7) 0.0019(6) 0.0015(6) 0.0089(6)
C1 0.0420(10) 0.0282(8) 0.0240(8) 0.0087(7) 0.0117(7) 0.0223(7)
C4 0.0348(9) 0.0218(8) 0.0235(8) 0.0066(6) 0.0124(6) 0.0090(6)
C25 0.0303(8) 0.0207(8) 0.0248(8) 0.0039(6) 0.0073(6) 0.0061(6)
C20 0.0247(8) 0.0196(7) 0.0277(8) 0.0020(6) 0.0057(6) 0.0080(6)
C12 0.0236(7) 0.0245(8) 0.0231(7) 0.0095(6) 0.0076(6) 0.0121(6)
C9 0.0422(10) 0.0265(8) 0.0199(8) 0.0024(6) -0.0039(7) 0.0105(7)
C17 0.0392(9) 0.0258(8) 0.0208(8) 0.0016(6) -0.0030(7) 0.0018(7)
C5 0.0279(8) 0.0314(9) 0.0345(9) 0.0040(7) 0.0121(7) 0.0060(7)
C22 0.0281(9) 0.0392(10) 0.0432(10) 0.0008(8) -0.0009(7) 0.0203(8)
C19 0.0366(9) 0.0232(8) 0.0373(10) -0.0016(7) 0.0117(7) 0.0130(7)
C13 0.0211(8) 0.0339(9) 0.0362(9) 0.0036(7) -0.0017(7) 0.0079(7)
C21 0.0252(8) 0.0437(10) 0.0315(9) 0.0095(8) -0.0036(7) 0.0125(7)
C11 0.0385(9) 0.0296(9) 0.0283(8) 0.0112(7) 0.0174(7) 0.0205(7)
C14 0.0211(8) 0.0437(10) 0.0390(10) 0.0080(8) 0.0039(7) 0.0147(7)
C18 0.0511(11) 0.0229(8) 0.0253(8) -0.0050(7) 0.0103(8) 0.0070(8)
C2 0.0640(13) 0.0275(9) 0.0350(10) 0.0019(8) 0.0111(9) 0.0209(9)
C27 0.0492(11) 0.0327(10) 0.0329(10) 0.0146(8) 0.0017(8) 0.0111(8)
C6 0.0465(10) 0.0314(9) 0.0219(8) 0.0084(7) 0.0126(7) 0.0138(8)
C3 0.0599(13) 0.0460(12) 0.0361(10) 0.0162(9) 0.0110(9) 0.0366(10)
C28 0.0432(11) 0.0288(9) 0.0418(11) 0.0092(8) 0.0028(8) -0.0042(8)

loop_
_atom_type_symbol
_atom_type_description
_atom_type_scat_dispersion_real
_atom_type_scat_dispersion_imag
_atom_type_scat_source
C C 0.0033 0.0016 'International Tables Vol C Tables 4.2.6.8 and 6.1.1.4'
H H 0.0000 0.0000 'International Tables Vol C Tables 4.2.6.8 and 6.1.1.4'
N N 0.0061 0.0033 'International Tables Vol C Tables 4.2.6.8 and 6.1.1.4'
B B 0.0013 0.0007 'International Tables Vol C Tables 4.2.6.8 and 6.1.1.4'
Ge Ge 0.1547 1.8001 'International Tables Vol C Tables 4.2.6.8 and 6.1.1.4'

loop_
_exptl_crystal_face_index_h
_exptl_crystal_face_index_k
_exptl_crystal_face_index_l
_exptl_crystal_face_perp_dist
-1 0 0 0.164
1 0 0 0.193
0 0 -1 0.092
0 0 1 0.086
0 1 0 0.077
0 -1 0 0.076

loop_
_geom_angle_atom_site_label_1
_geom_angle_atom_site_label_2
_geom_angle_atom_site_label_3
_geom_angle
N2 Ge1 N3 76.66(5)
N2 Ge1 C23 120.02(6)
N3 Ge1 C23 124.12(6)
N2 Ge1 C26 125.81(6)
N3 Ge1 C26 119.77(6)
C23 Ge1 C26 93.85(7)
N2 Ge1 B1 38.31(5)
N3 Ge1 B1 38.34(5)
C23 Ge1 B1 132.29(6)
C26 Ge1 B1 133.84(6)
C15 N3 B1 136.42(13)
C15 N3 Ge1 125.35(10)
B1 N3 Ge1 90.53(9)
C7 N2 B1 135.15(13)
C7 N2 Ge1 126.32(10)
B1 N2 Ge1 90.63(9)
B1 N1 C1 119.38(13)
B1 N1 C4 125.78(13)
C1 N1 C4 114.69(13)
C8 C7 C12 120.11(14)
C8 C7 N2 121.36(13)
C12 C7 N2 118.45(13)
C25 C24 C27 124.84(15)
C25 C24 C23 119.85(14)
C27 C24 C23 115.30(15)
C9 C8 C7 118.89(15)
C9 C8 C13 119.89(15)
C7 C8 C13 121.21(14)
C24 C23 Ge1 103.39(11)
C24 C23 H23A 111.2
Ge1 C23 H23A 111.2
C24 C23 H23B 111.0
Ge1 C23 H23B 111.0
H23A C23 H23B 109.0
C20 C15 C16 119.93(14)
C20 C15 N3 119.16(13)
C16 C15 N3 120.82(13)
C25 C26 Ge1 103.19(11)
C25 C26 H26A 111.2
Ge1 C26 H26A 111.1
C25 C26 H26B 111.2
Ge1 C26 H26B 111.1
H26A C26 H26B 109.0
C17 C16 C15 118.90(15)
C17 C16 C21 120.49(15)
C15 C16 C21 120.61(14)
C11 C10 C9 119.63(15)
C11 C10 H10 120.2
C9 C10 H10 120.2
N1 B1 N2 126.68(14)
N1 B1 N3 131.13(14)
N2 B1 N3 102.18(13)
N1 B1 Ge1 177.55(12)
N2 B1 Ge1 51.06(7)
N3 B1 Ge1 51.12(7)
N1 C1 C3 112.33(14)
N1 C1 C2 113.01(15)
C3 C1 C2 110.47(16)
N1 C1 H1 106.8
C3 C1 H1 106.9
C2 C1 H1 106.9
N1 C4 C5 111.99(14)
N1 C4 C6 113.74(14)
C5 C4 C6 111.19(14)
N1 C4 H4 106.4
C5 C4 H4 106.4
C6 C4 H4 106.5
C24 C25 C28 124.87(16)
C24 C25 C26 119.71(14)
C28 C25 C26 115.42(15)
C19 C20 C15 119.00(15)
C19 C20 C22 119.62(15)
C15 C20 C22 121.38(14)
C11 C12 C7 119.08(15)
C11 C12 C14 120.81(15)
C7 C12 C14 120.10(14)
C10 C9 C8 121.09(16)
C10 C9 H9 119.5
C8 C9 H9 119.4
C18 C17 C16 121.24(16)
C18 C17 H17 119.4
C16 C17 H17 119.4
C4 C5 H5A 109.7
C4 C5 H5B 109.3
H5A C5 H5B 109.5
C4 C5 H5C 109.4
H5A C5 H5C 109.5
H5B C5 H5C 109.5
C20 C22 H22A 109.2
C20 C22 H22B 109.7
H22A C22 H22B 109.5
C20 C22 H22C 109.6
H22A C22 H22C 109.5
H22B C22 H22C 109.5
C18 C19 C20 121.21(16)
C18 C19 H19 119.4
C20 C19 H19 119.4
C8 C13 H13A 109.4
C8 C13 H13B 109.6
H13A C13 H13B 109.5
C8 C13 H13C 109.5
H13A C13 H13C 109.5
H13B C13 H13C 109.5
C16 C21 H21A 109.6
C16 C21 H21B 109.5
H21A C21 H21B 109.5
C16 C21 H21C 109.3
H21A C21 H21C 109.5
H21B C21 H21C 109.5
C10 C11 C12 121.19(16)
C10 C11 H11 119.4
C12 C11 H11 119.4
C12 C14 H14A 109.5
C12 C14 H14B 109.4
H14A C14 H14B 109.5
C12 C14 H14C 109.5
H14A C14 H14C 109.5
H14B C14 H14C 109.5
C19 C18 C17 119.61(15)
C19 C18 H18 120.1
C17 C18 H18 120.3
C1 C2 H2A 109.7
C1 C2 H2B 109.3
H2A C2 H2B 109.5
C1 C2 H2C 109.4
H2A C2 H2C 109.5
H2B C2 H2C 109.5
C24 C27 H27A 109.4
C24 C27 H27B 109.5
H27A C27 H27B 109.5
C24 C27 H27C 109.6
H27A C27 H27C 109.5
H27B C27 H27C 109.5
C4 C6 H6A 109.5
C4 C6 H6B 109.4
H6A C6 H6B 109.5
C4 C6 H6C 109.5
H6A C6 H6C 109.5
H6B C6 H6C 109.5
C1 C3 H3A 109.3
C1 C3 H3B 109.6
H3A C3 H3B 109.5
C1 C3 H3C 109.5
H3A C3 H3C 109.5
H3B C3 H3C 109.5
C25 C28 H28A 109.3
C25 C28 H28B 109.5
H28A C28 H28B 109.5
C25 C28 H28C 109.6
H28A C28 H28C 109.5
H28B C28 H28C 109.5

loop_
_geom_bond_atom_site_label_1
_geom_bond_atom_site_label_2
_geom_bond_distance
Ge1 N2 1.8472(13)
Ge1 N3 1.8488(12)
Ge1 C23 1.9427(16)
Ge1 C26 1.9456(16)
Ge1 B1 2.3747(17)
N3 C15 1.4134(18)
N3 B1 1.473(2)
N2 C7 1.4186(18)
N2 B1 1.472(2)
N1 B1 1.410(2)
N1 C1 1.477(2)
N1 C4 1.4824(19)
C7 C8 1.401(2)
C7 C12 1.404(2)
C24 C25 1.340(2)
C24 C27 1.504(2)
C24 C23 1.507(2)
C8 C9 1.393(2)
C8 C13 1.509(2)
C23 H23A 0.9700
C23 H23B 0.9701
C15 C20 1.400(2)
C15 C16 1.410(2)
C26 C25 1.513(2)
C26 H26A 0.9700
C26 H26B 0.9699
C16 C17 1.390(2)
C16 C21 1.502(2)
C10 C11 1.378(3)
C10 C9 1.380(3)
C10 H10 0.9301
C1 C3 1.526(2)
C1 C2 1.528(3)
C1 H1 0.9800
C4 C5 1.519(3)
C4 C6 1.524(2)
C4 H4 0.9800
C25 C28 1.503(2)
C20 C19 1.394(2)
C20 C22 1.502(2)
C12 C11 1.387(2)
C12 C14 1.502(2)
C9 H9 0.9300
C17 C18 1.379(3)
C17 H17 0.9301
C5 H5A 0.9599
C5 H5B 0.9601
C5 H5C 0.9600
C22 H22A 0.9600
C22 H22B 0.9601
C22 H22C 0.9599
C19 C18 1.377(3)
C19 H19 0.9300
C13 H13A 0.9600
C13 H13B 0.9600
C13 H13C 0.9600
C21 H21A 0.9601
C21 H21B 0.9601
C21 H21C 0.9599
C11 H11 0.9299
C14 H14A 0.9600
C14 H14B 0.9600
C14 H14C 0.9600
C18 H18 0.9301
C2 H2A 0.9600
C2 H2B 0.9600
C2 H2C 0.9600
C27 H27A 0.9600
C27 H27B 0.9600
C27 H27C 0.9600
C6 H6A 0.9600
C6 H6B 0.9600
C6 H6C 0.9600
C3 H3A 0.9599
C3 H3B 0.9600
C3 H3C 0.9600
C28 H28A 0.9601
C28 H28B 0.9600
C28 H28C 0.9600
